data_7051908
loop_
_publ_author_name
'Hines, C. Corey'
'Cordes, David B.'
'Griffin, Scott T.'
'Watts, Savannah I.'
'Cocalia, Violina A.'
'Rogers, Robin D.'

_publ_section_title
;
 Flexible coordination environments of lanthanide complexes grown from
 chloride-based ionic liquids
;
_journal_issue 5
_journal_name_full 'New Journal of Chemistry'
_journal_page_first 872
_journal_paper_doi 10.1039/b800045j
_journal_volume 32
_journal_year 2008
_chemical_formula_sum 'C24 H45 Cl6 Gd N6'
_chemical_formula_weight 787.61
_chemical_name_common '[C4mim][GdCl6]'
_chemical_name_systematic
;
?
;
_space_group_IT_number 14
_symmetry_cell_setting monoclinic
_symmetry_space_group_name_Hall '-P 2ybc'
_symmetry_space_group_name_H-M 'P 1 21/c 1'
_atom_sites_solution_hydrogens geom
_atom_sites_solution_primary direct
_atom_sites_solution_secondary difmap
_audit_creation_method SHELXL-97
_cell_angle_alpha 90.00
_cell_angle_beta 91.5710(10)
_cell_angle_gamma 90.00
_cell_formula_units_Z 4
_cell_length_a 9.7573(8)
_cell_length_b 10.5481(8)
_cell_length_c 33.524(3)
_cell_measurement_reflns_used 4667
_cell_measurement_temperature 173(2)
_cell_measurement_theta_max 27.90
_cell_measurement_theta_min 2.43
_cell_volume 3449.0(5)
_computing_cell_refinement 'Bruker SMART'
_computing_data_collection 'Bruker SMART'
_computing_data_reduction 'Bruker SAINT'
_computing_molecular_graphics 'Bruker SHELXTL'
_computing_publication_material 'Bruker SHELXTL'
_computing_structure_refinement 'SHELXL-97 (Sheldrick, 1997)'
_computing_structure_solution 'SHELXS-97 (Sheldrick, 1990)'
_diffrn_ambient_temperature 173(2)
_diffrn_measured_fraction_theta_full 0.998
_diffrn_measured_fraction_theta_max 0.960
_diffrn_measurement_device_type 'CCD area detector'
_diffrn_measurement_method 'phi and omega scans'
_diffrn_radiation_monochromator graphite
_diffrn_radiation_source 'fine-focus sealed tube'
_diffrn_radiation_type MoK\a
_diffrn_radiation_wavelength 0.71073
_diffrn_reflns_av_R_equivalents 0.0334
_diffrn_reflns_av_sigmaI/netI 0.0439
_diffrn_reflns_limit_h_max 12
_diffrn_reflns_limit_h_min -12
_diffrn_reflns_limit_k_max 8
_diffrn_reflns_limit_k_min -14
_diffrn_reflns_limit_l_max 44
_diffrn_reflns_limit_l_min -44
_diffrn_reflns_number 23174
_diffrn_reflns_theta_full 25.30
_diffrn_reflns_theta_max 28.33
_diffrn_reflns_theta_min 2.02
_exptl_absorpt_coefficient_mu 2.411
_exptl_absorpt_correction_type multi-scan
_exptl_absorpt_process_details '(SADABS; Sheldrick, 2002)'
_exptl_crystal_colour colorless
_exptl_crystal_density_diffrn 1.517
_exptl_crystal_density_method 'not measured'
_exptl_crystal_description plate
_exptl_crystal_F_000 1588
_exptl_crystal_size_max 0.32
_exptl_crystal_size_mid 0.21
_exptl_crystal_size_min 0.15
_refine_diff_density_max 0.650
_refine_diff_density_min -1.067
_refine_diff_density_rms 0.086
_refine_ls_extinction_method none
_refine_ls_goodness_of_fit_ref 1.021
_refine_ls_hydrogen_treatment constr
_refine_ls_matrix_type fullcycle
_refine_ls_number_parameters 388
_refine_ls_number_reflns 8232
_refine_ls_number_restraints 0
_refine_ls_restrained_S_all 1.021
_refine_ls_R_factor_all 0.0487
_refine_ls_R_factor_gt 0.0313
_refine_ls_shift/su_max 0.053
_refine_ls_shift/su_mean 0.002
_refine_ls_structure_factor_coef Fsqd
_refine_ls_weighting_details 'calc w=1/[\s^2^(Fo^2^)+(0.0253P)^2^+0.9570P] where P=(Fo^2^+2Fc^2^)/3'
_refine_ls_weighting_scheme calc
_refine_ls_wR_factor_gt 0.0572
_refine_ls_wR_factor_ref 0.0605
_reflns_number_gt 6557
_reflns_number_total 8232
_reflns_threshold_expression >2sigma(I)
_cod_data_source_file b800045j.txt
_cod_data_source_block GdC4mim
_cod_depositor_comments
;
The following automatic conversions were performed:
'_symmetry_cell_setting' value 'Monoclinic' changed to 'monoclinic'
according to '/home/saulius/struct/CIF-dictionaries/cif_core.dic'
dictionary named 'cif_core.dic' version 2.4.1 from 2010-06-29.

Automatic conversion script
Id: cif_fix_enum 1527 2010-12-29 10:47:43Z saulius 
;
_cod_original_sg_symbol_H-M P2(1)/c
_cod_database_code 7051908

loop_
_symmetry_equiv_pos_as_xyz
'x, y, z'
'-x, y+1/2, -z+1/2'
'-x, -y, -z'
'x, -y-1/2, z-1/2'

loop_
_atom_site_label
_atom_site_type_symbol
_atom_site_fract_x
_atom_site_fract_y
_atom_site_fract_z
_atom_site_U_iso_or_equiv
_atom_site_adp_type
_atom_site_occupancy
_atom_site_symmetry_multiplicity
_atom_site_calc_flag
_atom_site_refinement_flags
_atom_site_disorder_assembly
_atom_site_disorder_group
Gd1 Gd 0.684922(13) 0.972585(14) 0.862861(4) 0.02072(4) Uani 1 1 d . . .
Cl1 Cl 0.59732(8) 0.83471(8) 0.80075(2) 0.03368(18) Uani 1 1 d . . .
Cl2 Cl 0.50344(7) 0.85952(8) 0.91043(2) 0.03184(17) Uani 1 1 d . . .
Cl3 Cl 0.85281(7) 1.09886(8) 0.81461(2) 0.03137(17) Uani 1 1 d . . .
Cl4 Cl 0.86220(7) 0.78415(7) 0.88005(2) 0.02929(16) Uani 1 1 d . . .
Cl5 Cl 0.48959(7) 1.14782(8) 0.84911(2) 0.03449(18) Uani 1 1 d . . .
Cl6 Cl 0.79677(7) 1.09950(8) 0.92481(2) 0.03242(17) Uani 1 1 d . . .
N1 N 0.8589(2) 0.8387(2) 1.00899(7) 0.0259(5) Uani 1 1 d . . .
N1A N 0.2571(3) 0.9630(3) 0.67870(8) 0.0382(6) Uani 1 1 d . C .
N1B N 0.2486(2) 0.7074(2) 0.79912(7) 0.0276(6) Uani 1 1 d . G .
N3 N 0.6450(2) 0.8379(2) 1.02316(7) 0.0291(6) Uani 1 1 d . . .
N3A N 0.2557(3) 1.0614(2) 0.73451(8) 0.0327(6) Uani 1 1 d . . .
N3B N 0.1733(2) 0.8656(2) 0.83302(7) 0.0237(5) Uani 1 1 d . . .
C2 C 0.7325(3) 0.8414(3) 0.99372(9) 0.0291(7) Uani 1 1 d . . .
H2A H 0.7084 0.8453 0.9661 0.035 Uiso 1 1 calc R . .
C2A C 0.2096(3) 1.0638(3) 0.69722(9) 0.0336(7) Uani 1 1 d . . .
H2AA H 0.1520 1.1271 0.6856 0.040 Uiso 1 1 calc R . .
C2B C 0.2731(3) 0.7807(3) 0.83081(9) 0.0270(6) Uani 1 1 d . . .
H2BA H 0.3495 0.7735 0.8489 0.032 Uiso 1 1 calc R . .
C4 C 0.7184(3) 0.8323(3) 1.05867(9) 0.0373(8) Uani 1 1 d . . .
H4A H 0.6817 0.8286 1.0846 0.045 Uiso 1 1 calc R . .
C4A C 0.3379(3) 0.9580(3) 0.73970(11) 0.0421(9) Uani 1 1 d . . .
H4AA H 0.3857 0.9341 0.7636 0.051 Uiso 1 1 calc R . .
C4B C 0.0815(3) 0.8460(3) 0.80161(8) 0.0269(6) Uani 1 1 d . . .
H4BA H 0.0001 0.8929 0.7960 0.032 Uiso 1 1 calc R . .
C5 C 0.8524(3) 0.8332(3) 1.04974(9) 0.0359(8) Uani 1 1 d . . .
H5A H 0.9280 0.8304 1.0682 0.043 Uiso 1 1 calc R . .
C5A C 0.3387(3) 0.8962(3) 0.70478(12) 0.0444(9) Uani 1 1 d . . .
H5AA H 0.3870 0.8203 0.6992 0.053 Uiso 1 1 calc R . .
C5B C 0.1292(3) 0.7478(3) 0.78046(8) 0.0282(7) Uani 1 1 d . . .
H5BA H 0.0879 0.7127 0.7569 0.034 Uiso 1 1 calc R . .
C6 C 0.9845(3) 0.8344(3) 0.98584(9) 0.0299(7) Uani 1 1 d . . .
H6A H 1.0585 0.8803 1.0006 0.036 Uiso 1 1 calc R . .
H6B H 0.9679 0.8780 0.9600 0.036 Uiso 1 1 calc R . .
C6A C 0.2364(4) 0.9385(4) 0.63552(11) 0.0549(10) Uani 1 1 d . . .
H6AA H 0.1592 0.9897 0.6246 0.066 Uiso 0.50 1 calc PR A 1
H6AB H 0.2160 0.8477 0.6307 0.066 Uiso 0.50 1 calc PR A 1
H6AC H 0.2215 0.8463 0.6318 0.066 Uiso 0.50 1 d PR A 2
H6AD H 0.1512 0.9819 0.6264 0.066 Uiso 0.50 1 d PR A 2
C6B C 0.3300(3) 0.5957(3) 0.78832(10) 0.0360(8) Uani 1 1 d . . .
H6BA H 0.4286 0.6178 0.7892 0.043 Uiso 0.45 1 calc PR B 1
H6BB H 0.3046 0.5689 0.7608 0.043 Uiso 0.45 1 calc PR B 1
H6BC H 0.4183 0.5971 0.8036 0.043 Uiso 0.55 1 d PR B 2
H6BD H 0.3503 0.5995 0.7596 0.043 Uiso 0.55 1 d PR B 2
C7 C 1.0297(3) 0.7010(3) 0.97827(10) 0.0413(8) Uani 1 1 d . F .
H7A H 0.9554 0.6551 0.9637 0.050 Uiso 1 1 calc R . .
H7B H 1.0463 0.6576 1.0041 0.050 Uiso 1 1 calc R . .
C7A C 0.3775(3) 0.9779(3) 0.61488(10) 0.061(3) Uani 0.65 1 d PR C 1
H7AA H 0.3863 1.0713 0.6160 0.074 Uiso 0.65 1 d PR D 1
H7AB H 0.4549 0.9417 0.6309 0.074 Uiso 0.65 1 d PR E 1
C8A C 0.3913(13) 0.9376(13) 0.5736(3) 0.069(4) Uani 0.35 1 d P C 1
H8AA H 0.4873 0.9482 0.5654 0.083 Uiso 0.35 1 calc PR C 1
H8AB H 0.3664 0.8469 0.5708 0.083 Uiso 0.35 1 calc PR C 1
C9B C 0.3026(17) 1.0128(16) 0.5489(4) 0.100(6) Uani 0.35 1 d P C 1
H9BA H 0.3142 0.9894 0.5209 0.150 Uiso 0.35 1 calc PR C 1
H8BB H 0.3254 1.1026 0.5526 0.150 Uiso 0.35 1 calc PR C 1
H9BC H 0.2073 0.9982 0.5561 0.150 Uiso 0.35 1 calc PR C 1
C9 C 1.1902(10) 0.5462(10) 0.9463(3) 0.085(3) Uani 0.50 1 d P F 1
H9A H 1.2732 0.5379 0.9307 0.128 Uiso 0.50 1 calc PR F 1
H9B H 1.1124 0.5084 0.9315 0.128 Uiso 0.50 1 calc PR F 1
H9C H 1.2035 0.5024 0.9719 0.128 Uiso 0.50 1 calc PR F 1
C7C C 0.3035(6) 0.4846(6) 0.81789(18) 0.0359(13) Uani 0.55 1 d P G 1
H7CA H 0.3587 0.4107 0.8098 0.043 Uiso 0.55 1 calc PR G 1
H7CB H 0.3370 0.5105 0.8448 0.043 Uiso 0.55 1 calc PR G 1
C8C C 0.1539(6) 0.4424(6) 0.82071(19) 0.0410(15) Uani 0.55 1 d P G 1
H8CA H 0.0977 0.5156 0.8289 0.049 Uiso 0.55 1 calc PR G 1
H8CB H 0.1198 0.4146 0.7940 0.049 Uiso 0.55 1 calc PR G 1
C7B C 0.3358(14) 0.9792(13) 0.6091(4) 0.037(3) Uani 0.35 1 d P C 2
H7BA H 0.4204 0.9302 0.6152 0.045 Uiso 0.35 1 calc PR C 2
H7BB H 0.3565 1.0689 0.6155 0.045 Uiso 0.35 1 calc PR C 2
C8B C 0.3102(7) 0.9715(7) 0.56610(18) 0.0634(18) Uani 0.65 1 d P C 2
H8BA H 0.2293 1.0241 0.5588 0.076 Uiso 0.65 1 calc PR C 2
H8BC H 0.2888 0.8827 0.5587 0.076 Uiso 0.65 1 calc PR C 2
C9C C 0.4360(9) 1.0177(8) 0.5420(2) 0.087(3) Uani 0.65 1 d P C 2
H9CA H 0.4372 0.9735 0.5163 0.130 Uiso 0.65 1 calc PR C 2
H9CB H 0.5209 0.9993 0.5573 0.130 Uiso 0.65 1 calc PR C 2
H9CC H 0.4288 1.1093 0.5375 0.130 Uiso 0.65 1 calc PR C 2
C9A C 1.1891(11) 0.5878(11) 0.9321(3) 0.088(3) Uani 0.50 1 d P F 2
H9AA H 1.1865 0.6090 0.9036 0.132 Uiso 0.50 1 calc PR F 2
H9AB H 1.1210 0.5219 0.9372 0.132 Uiso 0.50 1 calc PR F 2
H9AC H 1.2807 0.5567 0.9398 0.132 Uiso 0.50 1 calc PR F 2
C7D C 0.2579(8) 0.4779(7) 0.7965(2) 0.0379(17) Uani 0.45 1 d P G 2
H7DA H 0.3204 0.4058 0.7918 0.045 Uiso 0.45 1 calc PR G 2
H7DB H 0.1789 0.4699 0.7775 0.045 Uiso 0.45 1 calc PR G 2
C8D C 0.2069(9) 0.4690(8) 0.8382(2) 0.0427(18) Uani 0.45 1 d P G 2
H8DA H 0.1400 0.5381 0.8422 0.051 Uiso 0.45 1 calc PR G 2
H8DB H 0.2852 0.4834 0.8571 0.051 Uiso 0.45 1 calc PR G 2
C8 C 1.1594(4) 0.6956(4) 0.95422(12) 0.0577(11) Uani 1 1 d . . .
H8A H 1.2370 0.7351 0.9693 0.069 Uiso 0.50 1 calc PR F 1
H8B H 1.1460 0.7412 0.9286 0.069 Uiso 0.50 1 calc PR F 1
H8C H 1.1579 0.7677 0.9353 0.069 Uiso 0.50 1 d PR F 2
H8D H 1.2386 0.7085 0.9729 0.069 Uiso 0.50 1 d PR F 2
C9D C 0.1373(4) 0.3398(4) 0.84895(12) 0.0542(10) Uani 1 1 d . . .
H9DA H 0.0395 0.3255 0.8531 0.081 Uiso 0.50 1 calc PR G 1
H9DB H 0.1828 0.3621 0.8744 0.081 Uiso 0.50 1 calc PR G 1
H9DC H 0.1786 0.2624 0.8384 0.081 Uiso 0.50 1 calc PR G 1
H9DD H 0.1069 0.3425 0.8765 0.081 Uiso 0.50 1 d PR G 2
H9DE H 0.2036 0.2708 0.8461 0.081 Uiso 0.50 1 d PR G 2
H9DF H 0.0582 0.3252 0.8309 0.081 Uiso 0.50 1 d PR G 2
C10 C 0.4950(3) 0.8402(4) 1.01920(10) 0.0418(8) Uani 1 1 d . . .
H10A H 0.4677 0.8593 0.9915 0.063 Uiso 1 1 calc R . .
H10B H 0.4586 0.9055 1.0368 0.063 Uiso 1 1 calc R . .
H10C H 0.4583 0.7572 1.0266 0.063 Uiso 1 1 calc R . .
C10A C 0.2225(4) 1.1545(4) 0.76512(10) 0.0440(9) Uani 1 1 d . . .
H10D H 0.2129 1.2385 0.7529 0.066 Uiso 1 1 calc R . .
H10E H 0.2962 1.1565 0.7856 0.066 Uiso 1 1 calc R . .
H10F H 0.1363 1.1308 0.7774 0.066 Uiso 1 1 calc R . .
C10B C 0.1634(3) 0.9635(3) 0.86392(8) 0.0304(7) Uani 1 1 d . . .
H10G H 0.2470 0.9628 0.8808 0.046 Uiso 1 1 calc R . .
H10H H 0.0839 0.9462 0.8803 0.046 Uiso 1 1 calc R . .
H10I H 0.1528 1.0468 0.8512 0.046 Uiso 1 1 calc R . .

loop_
_atom_site_aniso_label
_atom_site_aniso_U_11
_atom_site_aniso_U_22
_atom_site_aniso_U_33
_atom_site_aniso_U_23
_atom_site_aniso_U_13
_atom_site_aniso_U_12
Gd1 0.01830(7) 0.02582(8) 0.01801(6) 0.00173(6) 0.00023(5) -0.00091(6)
Cl1 0.0334(4) 0.0405(5) 0.0268(3) -0.0089(3) -0.0063(3) 0.0022(3)
Cl2 0.0251(4) 0.0471(5) 0.0234(3) 0.0064(3) 0.0013(3) -0.0088(3)
Cl3 0.0280(4) 0.0347(5) 0.0317(4) 0.0109(3) 0.0081(3) 0.0023(3)
Cl4 0.0285(4) 0.0287(4) 0.0303(3) 0.0023(3) -0.0050(3) 0.0021(3)
Cl5 0.0253(4) 0.0369(5) 0.0414(4) 0.0085(4) 0.0027(3) 0.0062(3)
Cl6 0.0286(4) 0.0398(5) 0.0286(3) -0.0070(3) -0.0038(3) -0.0036(3)
N1 0.0270(13) 0.0309(15) 0.0199(11) -0.0009(10) 0.0009(10) -0.0016(11)
N1A 0.0400(16) 0.0278(16) 0.0471(16) -0.0018(14) 0.0067(13) -0.0001(13)
N1B 0.0266(13) 0.0240(14) 0.0324(13) -0.0068(11) 0.0034(11) 0.0002(11)
N3 0.0292(13) 0.0322(15) 0.0261(12) -0.0002(11) 0.0028(11) -0.0003(11)
N3A 0.0308(14) 0.0313(16) 0.0359(14) 0.0082(12) -0.0020(11) -0.0026(11)
N3B 0.0232(12) 0.0227(14) 0.0254(12) -0.0027(10) 0.0028(10) -0.0032(10)
C2 0.0282(16) 0.0330(18) 0.0262(14) 0.0005(13) 0.0002(12) -0.0015(13)
C2A 0.0382(18) 0.0253(18) 0.0373(17) 0.0017(14) -0.0016(14) 0.0039(14)
C2B 0.0246(15) 0.0258(17) 0.0306(15) -0.0022(13) 0.0015(12) -0.0020(12)
C4 0.0432(19) 0.047(2) 0.0217(14) -0.0070(14) 0.0043(14) -0.0058(16)
C4A 0.0283(17) 0.044(2) 0.054(2) 0.0245(19) 0.0054(15) 0.0055(15)
C4B 0.0224(14) 0.0292(17) 0.0291(15) -0.0017(13) 0.0009(12) 0.0006(12)
C5 0.0363(18) 0.050(2) 0.0213(14) -0.0028(14) -0.0029(13) -0.0045(15)
C5A 0.0370(19) 0.028(2) 0.069(3) 0.0168(18) 0.0147(18) 0.0091(15)
C5B 0.0273(16) 0.0319(18) 0.0254(14) -0.0034(13) 0.0005(12) -0.0036(13)
C6 0.0246(15) 0.038(2) 0.0267(14) 0.0019(14) 0.0013(12) -0.0023(13)
C6A 0.067(3) 0.043(3) 0.054(2) -0.0171(19) 0.006(2) -0.001(2)
C6B 0.0325(17) 0.0306(19) 0.0452(18) -0.0098(15) 0.0048(14) 0.0073(14)
C7 0.0389(19) 0.047(2) 0.0383(18) -0.0055(16) 0.0030(15) 0.0027(16)
C7A 0.079(7) 0.057(5) 0.049(5) 0.002(4) 0.016(5) -0.011(5)
C8A 0.074(9) 0.076(10) 0.059(7) -0.025(7) 0.034(7) -0.030(7)
C9B 0.120(14) 0.133(15) 0.046(7) -0.008(8) -0.029(8) 0.042(11)
C9 0.077(7) 0.106(9) 0.074(6) -0.012(6) 0.030(5) 0.046(6)
C7C 0.036(3) 0.023(3) 0.048(3) -0.008(3) -0.004(3) 0.005(3)
C8C 0.039(3) 0.031(4) 0.053(4) -0.005(3) -0.002(3) 0.002(3)
C7B 0.033(5) 0.032(7) 0.046(6) -0.020(5) -0.023(5) 0.023(5)
C8B 0.077(5) 0.062(4) 0.051(3) -0.008(3) -0.017(3) 0.028(4)
C9C 0.134(8) 0.078(6) 0.049(4) 0.003(4) 0.008(4) -0.012(5)
C9A 0.094(8) 0.096(8) 0.076(7) -0.007(6) 0.041(6) 0.015(6)
C7D 0.045(4) 0.027(4) 0.042(4) -0.012(3) 0.002(3) -0.001(4)
C8D 0.058(5) 0.033(4) 0.037(4) 0.005(4) -0.004(4) 0.000(4)
C8 0.041(2) 0.079(3) 0.053(2) -0.008(2) 0.0108(18) 0.014(2)
C9D 0.059(2) 0.041(2) 0.063(2) 0.004(2) 0.008(2) 0.0008(19)
C10 0.0263(17) 0.055(2) 0.0439(19) 0.0013(17) 0.0060(15) -0.0022(15)
C10A 0.050(2) 0.051(2) 0.0319(17) -0.0014(16) 0.0001(16) -0.0075(18)
C10B 0.0322(17) 0.0278(17) 0.0313(14) -0.0097(14) 0.0024(13) -0.0048(14)

loop_
_atom_type_symbol
_atom_type_description
_atom_type_scat_dispersion_real
_atom_type_scat_dispersion_imag
_atom_type_scat_source
C C 0.0033 0.0016 'International Tables Vol C Tables 4.2.6.8 and 6.1.1.4'
H H 0.0000 0.0000 'International Tables Vol C Tables 4.2.6.8 and 6.1.1.4'
N N 0.0061 0.0033 'International Tables Vol C Tables 4.2.6.8 and 6.1.1.4'
Cl Cl 0.1484 0.1585 'International Tables Vol C Tables 4.2.6.8 and 6.1.1.4'
Gd Gd -0.1653 3.9035 'International Tables Vol C Tables 4.2.6.8 and 6.1.1.4'

loop_
_geom_angle_atom_site_label_1
_geom_angle_atom_site_label_2
_geom_angle_atom_site_label_3
_geom_angle
_geom_angle_site_symmetry_1
_geom_angle_site_symmetry_3
_geom_angle_publ_flag
Cl1 Gd1 Cl6 174.35(2) . . ?
Cl1 Gd1 Cl5 91.76(3) . . ?
Cl6 Gd1 Cl5 93.51(3) . . ?
Cl1 Gd1 Cl3 89.31(3) . . ?
Cl6 Gd1 Cl3 88.67(2) . . ?
Cl5 Gd1 Cl3 89.83(2) . . ?
Cl1 Gd1 Cl4 87.40(2) . . ?
Cl6 Gd1 Cl4 87.55(2) . . ?
Cl5 Gd1 Cl4 174.57(2) . . ?
Cl3 Gd1 Cl4 95.53(2) . . ?
Cl1 Gd1 Cl2 91.09(2) . . ?
Cl6 Gd1 Cl2 91.30(2) . . ?
Cl5 Gd1 Cl2 86.07(2) . . ?
Cl3 Gd1 Cl2 175.88(2) . . ?
Cl4 Gd1 Cl2 88.58(2) . . ?
C2 N1 C5 108.6(2) . . ?
C2 N1 C6 125.4(2) . . ?
C5 N1 C6 125.9(3) . . ?
C2A N1A C5A 108.7(3) . . ?
C2A N1A C6A 124.1(3) . . ?
C5A N1A C6A 126.8(3) . . ?
C2B N1B C5B 108.4(2) . . ?
C2B N1B C6B 125.1(3) . . ?
C5B N1B C6B 126.3(3) . . ?
C2 N3 C4 108.4(3) . . ?
C2 N3 C10 126.5(3) . . ?
C4 N3 C10 125.1(3) . . ?
C2A N3A C4A 108.7(3) . . ?
C2A N3A C10A 125.2(3) . . ?
C4A N3A C10A 126.0(3) . . ?
C2B N3B C4B 108.6(2) . . ?
C2B N3B C10B 125.2(2) . . ?
C4B N3B C10B 126.2(2) . . ?
N1 C2 N3 109.0(3) . . ?
N3A C2A N1A 108.4(3) . . ?
N3B C2B N1B 108.7(3) . . ?
C5 C4 N3 107.0(3) . . ?
C5A C4A N3A 107.2(3) . . ?
C5B C4B N3B 106.9(3) . . ?
C4 C5 N1 107.0(3) . . ?
C4A C5A N1A 106.9(3) . . ?
C4B C5B N1B 107.4(3) . . ?
N1 C6 C7 111.8(3) . . ?
C7B C6A N1A 119.2(6) . . ?
C7B C6A C7A 15.0(6) . . ?
N1A C6A C7A 106.2(3) . . ?
C7D C6B N1B 111.7(4) . . ?
C7D C6B C7C 31.9(3) . . ?
N1B C6B C7C 110.2(3) . . ?
C6 C7 C8 112.2(3) . . ?
C8A C7A C6A 115.7(5) . . ?
C9B C8A C7A 108.7(11) . . ?
C8C C7C C6B 115.5(5) . . ?
C9D C8C C7C 112.3(5) . . ?
C6A C7B C8B 120.4(10) . . ?
C7B C8B C9C 112.1(8) . . ?
C6B C7D C8D 113.8(6) . . ?
C7D C8D C9D 115.2(6) . . ?
C9A C8 C7 120.1(6) . . ?
C9A C8 C9 23.1(4) . . ?
C7 C8 C9 106.5(5) . . ?
C8C C9D C8D 31.2(3) . . ?

loop_
_geom_bond_atom_site_label_1
_geom_bond_atom_site_label_2
_geom_bond_distance
_geom_bond_site_symmetry_2
_geom_bond_publ_flag
Gd1 Cl1 2.6614(7) . ?
Gd1 Cl6 2.6780(7) . ?
Gd1 Cl5 2.6858(8) . ?
Gd1 Cl3 2.6870(7) . ?
Gd1 Cl4 2.6870(7) . ?
Gd1 Cl2 2.6938(7) . ?
N1 C2 1.323(4) . ?
N1 C5 1.371(3) . ?
N1 C6 1.469(4) . ?
N1A C2A 1.321(4) . ?
N1A C5A 1.363(4) . ?
N1A C6A 1.479(4) . ?
N1B C2B 1.330(4) . ?
N1B C5B 1.375(4) . ?
N1B C6B 1.472(4) . ?
N3 C2 1.323(4) . ?
N3 C4 1.374(4) . ?
N3 C10 1.466(4) . ?
N3A C2A 1.317(4) . ?
N3A C4A 1.363(4) . ?
N3A C10A 1.463(4) . ?
N3B C2B 1.326(4) . ?
N3B C4B 1.379(4) . ?
N3B C10B 1.468(3) . ?
C4 C5 1.350(4) . ?
C4A C5A 1.340(5) . ?
C4B C5B 1.346(4) . ?
C6 C7 1.498(5) . ?
C6A C7B 1.400(15) . ?
C6A C7A 1.613(5) . ?
C6B C7D 1.457(8) . ?
C6B C7C 1.562(7) . ?
C7 C8 1.521(5) . ?
C7A C8A 1.458(11) . ?
C8A C9B 1.423(18) . ?
C9 C8 1.628(10) . ?
C7C C8C 1.531(8) . ?
C8C C9D 1.450(7) . ?
C7B C8B 1.458(14) . ?
C8B C9C 1.566(10) . ?
C9A C8 1.393(10) . ?
C7D C8D 1.499(10) . ?
C8D C9D 1.569(8) . ?

loop_
_geom_hbond_atom_site_label_D
_geom_hbond_atom_site_label_H
_geom_hbond_atom_site_label_A
_geom_hbond_distance_DH
_geom_hbond_distance_HA
_geom_hbond_distance_DA
_geom_hbond_angle_DHA
_geom_hbond_site_symmetry_A
C2 H2A Cl2 0.95 2.70 3.533(3) 146.5 .
C10 H10A Cl2 0.98 2.75 3.655(4) 153.9 .
C5 H5A Cl6 0.95 2.79 3.576(3) 140.8 3_777
C4 H4A Cl5 0.95 2.83 3.750(3) 163.9 3_677
C6 H6A Cl6 0.99 2.85 3.696(3) 144.3 3_777
C10 H10B Cl6 0.98 2.84 3.511(3) 126.7 3_677
